data_7101706
loop_
_publ_author_name
'Liu, Guang-Zhen'
'Zheng, Shou-Tian'
'Yang, Guo-Yu'

_publ_section_title
;
 A (4,2)-connected niobium phosphate Na13Nb3P6O28F2 with a unique
 6.12-net layer: synthesis, structure and ion exchange properties.
;
_journal_issue 7
_journal_name_full 'Chemical communications (Cambridge, England)'
_journal_page_first 751
_journal_page_last 753
_journal_paper_doi 10.1039/b614265f
_journal_year 2007
_chemical_formula_sum 'F2 Na13 Nb3 O28 P6'
_chemical_formula_weight 1249.42
_chemical_name_systematic
; 
 ? 
;
_space_group_IT_number 147
_symmetry_cell_setting trigonal
_symmetry_space_group_name_Hall '-P 3'
_symmetry_space_group_name_H-M 'P -3'
_atom_sites_solution_hydrogens none
_atom_sites_solution_primary direct
_atom_sites_solution_secondary difmap
_audit_creation_method SHELXL-97
_cell_angle_alpha 90.00
_cell_angle_beta 90.00
_cell_angle_gamma 120.00
_cell_formula_units_Z 1
_cell_length_a 10.6887(9)
_cell_length_b 10.6887(9)
_cell_length_c 6.6917(11)
_cell_measurement_reflns_used 1610
_cell_measurement_temperature 293(2)
_cell_measurement_theta_max 27.4835
_cell_measurement_theta_min 3.0448
_cell_volume 662.09(13)
_computing_cell_refinement 'CrystalClear (Rigaku Corp., 2000)'
_computing_data_collection 'CrystalClear (Rigaku Corp., 2000)'
_computing_data_reduction 'CrystalClear (Rigaku Corp., 2000)'
_computing_structure_refinement 'SHELXL-97 (Sheldrick, 1997)'
_computing_structure_solution 'SHELXS-97 (Sheldrick, 1990)'
_diffrn_ambient_temperature 293(2)
_diffrn_measured_fraction_theta_full 0.991
_diffrn_measured_fraction_theta_max 0.991
_diffrn_measurement_device_type Mercury70
_diffrn_measurement_method CCD_Profile_fitting
_diffrn_radiation_monochromator graphite
_diffrn_radiation_source 'fine-focus sealed tube'
_diffrn_radiation_type MoK\a
_diffrn_radiation_wavelength 0.71073
_diffrn_reflns_av_R_equivalents 0.0444
_diffrn_reflns_av_sigmaI/netI 0.0327
_diffrn_reflns_limit_h_max 13
_diffrn_reflns_limit_h_min -12
_diffrn_reflns_limit_k_max 13
_diffrn_reflns_limit_k_min -13
_diffrn_reflns_limit_l_max 8
_diffrn_reflns_limit_l_min -7
_diffrn_reflns_number 5097
_diffrn_reflns_theta_full 27.45
_diffrn_reflns_theta_max 27.45
_diffrn_reflns_theta_min 3.04
_exptl_absorpt_coefficient_mu 1.989
_exptl_absorpt_correction_T_max 1.0000
_exptl_absorpt_correction_T_min 0.7684
_exptl_absorpt_correction_type multi-scan
_exptl_crystal_colour colorless
_exptl_crystal_density_diffrn 3.134
_exptl_crystal_density_method 'not measured'
_exptl_crystal_description Prism
_exptl_crystal_F_000 598
_exptl_crystal_size_max 0.1000
_exptl_crystal_size_mid 0.0700
_exptl_crystal_size_min 0.0500
_refine_diff_density_max 1.069
_refine_diff_density_min -1.635
_refine_diff_density_rms 0.197
_refine_ls_extinction_coef 0.0124(14)
_refine_ls_extinction_expression Fc^*^=kFc[1+0.001xFc^2^\l^3^/sin(2\q)]^-1/4^
_refine_ls_extinction_method SHELXL
_refine_ls_goodness_of_fit_ref 1.047
_refine_ls_hydrogen_treatment none
_refine_ls_matrix_type full
_refine_ls_number_parameters 88
_refine_ls_number_reflns 1011
_refine_ls_number_restraints 0
_refine_ls_restrained_S_all 1.047
_refine_ls_R_factor_all 0.0683
_refine_ls_R_factor_gt 0.0676
_refine_ls_shift/su_max 0.000
_refine_ls_shift/su_mean 0.000
_refine_ls_structure_factor_coef Fsqd
_refine_ls_weighting_details 'calc w=1/[\s^2^(Fo^2^)+(0.0109P)^2^+15.7657P] where P=(Fo^2^+2Fc^2^)/3'
_refine_ls_weighting_scheme calc
_refine_ls_wR_factor_gt 0.1308
_refine_ls_wR_factor_ref 0.1311
_reflns_number_gt 994
_reflns_number_total 1011
_reflns_threshold_expression >2sigma(I)
_cod_data_source_file b614265f.txt
_cod_data_source_block s
_cod_depositor_comments
;
The following automatic conversions were performed:
'_symmetry_cell_setting' value 'Trigonal' changed to 'trigonal' according
to '/home/saulius/struct/CIF-dictionaries/cif_core.dic' dictionary named
'cif_core.dic' version 2.4.1 from
2010-06-29.

'_exptl_absorpt_correction_type' value 'Multi-scan' changed
to 'multi-scan' according to
'/home/saulius/struct/CIF-dictionaries/cif_core.dic' dictionary named
'cif_core.dic' version 2.4.1 from 2010-06-29.

Automatic conversion script
Id: cif_fix_enum 1527 2010-12-29 10:47:43Z saulius 
;
_cod_original_sg_symbol_H-M P-3
_cod_database_code 7101706

loop_
_symmetry_equiv_pos_as_xyz
'x, y, z'
'-y, x-y, z'
'-x+y, -x, z'
'-x, -y, -z'
'y, -x+y, -z'
'x-y, x, -z'

loop_
_atom_site_label
_atom_site_type_symbol
_atom_site_fract_x
_atom_site_fract_y
_atom_site_fract_z
_atom_site_U_iso_or_equiv
_atom_site_adp_type
_atom_site_occupancy
_atom_site_symmetry_multiplicity
_atom_site_calc_flag
_atom_site_refinement_flags
_atom_site_disorder_assembly
_atom_site_disorder_group
F F 0.5012(8) 0.8762(7) 0.2907(10) 0.0235(15) Uani 0.33 1 d P A 1
O O 0.5012(8) 0.8762(7) 0.2907(10) 0.0235(15) Uani 0.67 1 d P A 2
Nb Nb 0.5000 1.0000 0.5000 0.0280(4) Uani 1 2 d S . .
P P 0.6283(3) 0.8107(3) 0.7431(5) 0.0176(6) Uani 1 1 d . . .
O1 O 0.5746(12) 0.7397(9) 0.9399(12) 0.039(2) Uani 1 1 d . . .
O2 O 0.7866(9) 0.8818(9) 0.727(2) 0.053(3) Uani 1 1 d . . .
O3 O 0.5799(8) 0.9240(8) 0.7116(12) 0.0251(17) Uani 1 1 d . . .
O4 O 0.5534(11) 0.6989(9) 0.5695(12) 0.033(2) Uani 1 1 d . . .
Na1 Na 0.8619(5) 0.7039(5) 0.7573(11) 0.0351(12) Uani 1 1 d . . .
Na2 Na 0.5000 0.5000 1.0000 0.0317(12) Uani 1 2 d S . .
Na3 Na 1.0000 1.0000 0.5000 0.049(4) Uani 1 6 d S . .
Na4 Na 1.0000 1.0000 1.0000 0.076(5) Uani 1 6 d S . .
Na5 Na 0.3333 0.6667 0.1042(19) 0.022(2) Uani 0.67 3 d SP . .
Na5' Na 0.3333 0.6667 0.392(6) 0.052(10) Uani 0.33 3 d SP . .

loop_
_atom_site_aniso_label
_atom_site_aniso_U_11
_atom_site_aniso_U_22
_atom_site_aniso_U_33
_atom_site_aniso_U_23
_atom_site_aniso_U_13
_atom_site_aniso_U_12
F 0.034(4) 0.025(3) 0.017(4) 0.000(3) 0.004(3) 0.019(3)
O 0.034(4) 0.025(3) 0.017(4) 0.000(3) 0.004(3) 0.019(3)
Nb 0.0133(6) 0.0409(9) 0.0300(8) 0.0214(8) 0.0067(7) 0.0137(6)
P 0.0189(12) 0.0133(11) 0.0217(12) 0.0038(11) 0.0038(12) 0.0087(10)
O1 0.068(7) 0.028(4) 0.021(4) -0.003(3) -0.004(4) 0.023(4)
O2 0.021(4) 0.025(4) 0.114(10) -0.003(6) -0.003(6) 0.013(4)
O3 0.031(4) 0.026(4) 0.026(5) -0.007(3) -0.006(3) 0.020(3)
O4 0.062(6) 0.026(4) 0.019(4) -0.004(3) -0.002(4) 0.028(4)
Na1 0.025(2) 0.031(2) 0.051(3) 0.016(3) 0.010(3) 0.016(2)
Na2 0.048(4) 0.037(3) 0.012(2) -0.001(3) 0.003(3) 0.023(3)
Na3 0.065(6) 0.065(6) 0.017(6) 0.000 0.000 0.032(3)
Na4 0.064(7) 0.064(7) 0.098(14) 0.000 0.000 0.032(3)
Na5 0.016(3) 0.016(3) 0.033(7) 0.000 0.000 0.0081(16)
Na5' 0.012(7) 0.012(7) 0.13(3) 0.000 0.000 0.006(3)

loop_
_atom_type_symbol
_atom_type_description
_atom_type_scat_dispersion_real
_atom_type_scat_dispersion_imag
_atom_type_scat_source
O O 0.0106 0.0060 'International Tables Vol C Tables 4.2.6.8 and 6.1.1.4'
F F 0.0171 0.0103 'International Tables Vol C Tables 4.2.6.8 and 6.1.1.4'
Na Na 0.0362 0.0249 'International Tables Vol C Tables 4.2.6.8 and 6.1.1.4'
P P 0.1023 0.0942 'International Tables Vol C Tables 4.2.6.8 and 6.1.1.4'
Nb Nb -2.0727 0.6215 'International Tables Vol C Tables 4.2.6.8 and 6.1.1.4'

loop_
_geom_angle_atom_site_label_1
_geom_angle_atom_site_label_2
_geom_angle_atom_site_label_3
_geom_angle
_geom_angle_site_symmetry_1
_geom_angle_site_symmetry_3
Nb F Na5' 101.3(9) . .
Nb F Na2 102.1(3) . 2_664
Na5' F Na2 127.3(9) . 2_664
Nb F Na1 121.3(4) . 5_566
Na5' F Na1 103.3(3) . 5_566
Na2 F Na1 103.6(3) 2_664 5_566
Nb F Na5 139.2(4) . .
Na5' F Na5 49.5(10) . .
Na2 F Na5 83.3(3) 2_664 .
Na1 F Na5 95.7(3) 5_566 .
O Nb F 0.0(5) 4_676 4_676
O Nb F 180.000(1) 4_676 .
F Nb F 180.000(1) 4_676 .
O Nb O4 89.7(3) 4_676 2_665
F Nb O4 89.7(3) 4_676 2_665
F Nb O4 90.3(3) . 2_665
O Nb O4 90.3(3) 4_676 5_566
F Nb O4 90.3(3) 4_676 5_566
F Nb O4 89.7(3) . 5_566
O4 Nb O4 180.0(5) 2_665 5_566
O Nb O3 85.2(3) 4_676 .
F Nb O3 85.2(3) 4_676 .
F Nb O3 94.8(3) . .
O4 Nb O3 91.3(4) 2_665 .
O4 Nb O3 88.7(4) 5_566 .
O Nb O3 94.8(3) 4_676 4_676
F Nb O3 94.8(3) 4_676 4_676
F Nb O3 85.2(3) . 4_676
O4 Nb O3 88.7(4) 2_665 4_676
O4 Nb O3 91.3(4) 5_566 4_676
O3 Nb O3 180.000(2) . 4_676
O Nb Na5' 42.0(7) 4_676 4_676
F Nb Na5' 42.0(7) 4_676 4_676
F Nb Na5' 138.0(7) . 4_676
O4 Nb Na5' 127.9(4) 2_665 4_676
O4 Nb Na5' 52.1(4) 5_566 4_676
O3 Nb Na5' 100.3(6) . 4_676
O3 Nb Na5' 79.7(6) 4_676 4_676
O Nb Na5' 138.0(7) 4_676 .
F Nb Na5' 138.0(7) 4_676 .
F Nb Na5' 42.0(7) . .
O4 Nb Na5' 52.1(4) 2_665 .
O4 Nb Na5' 127.9(4) 5_566 .
O3 Nb Na5' 79.7(6) . .
O3 Nb Na5' 100.3(6) 4_676 .
Na5' Nb Na5' 180.000(1) 4_676 .
O Nb Na2 43.5(2) 4_676 2_665
F Nb Na2 43.5(2) 4_676 2_665
F Nb Na2 136.5(2) . 2_665
O4 Nb Na2 76.3(2) 2_665 2_665
O4 Nb Na2 103.7(2) 5_566 2_665
O3 Nb Na2 45.5(2) . 2_665
O3 Nb Na2 134.5(2) 4_676 2_665
Na5' Nb Na2 76.8(7) 4_676 2_665
Na5' Nb Na2 103.2(7) . 2_665
O Nb Na2 136.5(2) 4_676 2_664
F Nb Na2 136.5(2) 4_676 2_664
F Nb Na2 43.5(2) . 2_664
O4 Nb Na2 103.7(2) 2_665 2_664
O4 Nb Na2 76.3(2) 5_566 2_664
O3 Nb Na2 134.5(2) . 2_664
O3 Nb Na2 45.5(2) 4_676 2_664
Na5' Nb Na2 103.2(7) 4_676 2_664
Na5' Nb Na2 76.8(7) . 2_664
Na2 Nb Na2 180.0 2_665 2_664
O2 P O1 112.4(7) . .
O2 P O3 109.5(5) . .
O1 P O3 109.0(5) . .
O2 P O4 110.8(6) . .
O1 P O4 110.3(5) . .
O3 P O4 104.6(5) . .
O2 P Na1 53.7(3) . 3_675
O1 P Na1 115.5(4) . 3_675
O3 P Na1 57.6(3) . 3_675
O4 P Na1 134.0(4) . 3_675
O2 P Na1 44.9(3) . .
O1 P Na1 87.9(4) . .
O3 P Na1 154.2(3) . .
O4 P Na1 86.7(4) . .
Na1 P Na1 97.82(17) 3_675 .
O2 P Na2 110.1(4) . .
O1 P Na2 34.8(3) . .
O3 P Na2 135.2(3) . .
O4 P Na2 79.9(3) . .
Na1 P Na2 144.20(19) 3_675 .
Na1 P Na2 68.95(11) . .
O2 P Na1 82.4(6) . 5_567
O1 P Na1 36.3(4) . 5_567
O3 P Na1 102.2(3) . 5_567
O4 P Na1 143.6(3) . 5_567
Na1 P Na1 81.6(2) 3_675 5_567
Na1 P Na1 79.6(2) . 5_567
Na2 P Na1 63.65(9) . 5_567
O2 P Na2 115.4(4) . 2_665
O1 P Na2 71.9(4) . 2_665
O3 P Na2 38.5(3) . 2_665
O4 P Na2 128.3(4) . 2_665
Na1 P Na2 66.50(11) 3_675 2_665
Na1 P Na2 143.60(18) . 2_665
Na2 P Na2 103.94(8) . 2_665
Na1 P Na2 66.14(10) 5_567 2_665
O2 P Na1 73.9(6) . 5_566
O1 P Na1 158.4(4) . 5_566
O3 P Na1 86.9(3) . 5_566
O4 P Na1 49.9(4) . 5_566
Na1 P Na1 85.10(19) 3_675 5_566
Na1 P Na1 82.92(18) . 5_566
Na2 P Na1 123.81(11) . 5_566
Na1 P Na1 156.28(16) 5_567 5_566
Na2 P Na1 125.37(11) 2_665 5_566
P O1 Na2 123.6(5) . .
P O1 Na1 122.1(6) . 5_567
Na2 O1 Na1 99.2(3) . 5_567
P O1 Na5 127.9(6) . 1_556
Na2 O1 Na5 81.3(3) . 1_556
Na1 O1 Na5 92.3(4) 5_567 1_556
P O2 Na1 109.7(4) . .
P O2 Na3 146.2(8) . .
Na1 O2 Na3 82.5(3) . .
P O2 Na1 98.1(4) . 3_675
Na1 O2 Na1 149.8(4) . 3_675
Na3 O2 Na1 80.8(3) . 3_675
P O2 Na4 132.6(8) . .
Na1 O2 Na4 77.0(3) . .
Na3 O2 Na4 80.2(2) . .
Na1 O2 Na4 75.5(3) 3_675 .
P O3 Nb 141.4(5) . .
P O3 Na2 117.9(4) . 2_665
Nb O3 Na2 97.7(3) . 2_665
P O3 Na1 92.1(4) . 3_675
Nb O3 Na1 102.4(4) . 3_675
Na2 O3 Na1 90.9(3) 2_665 3_675
P O4 Nb 139.7(5) . 3_565
P O4 Na5' 122.9(7) . .
Nb O4 Na5' 89.7(4) 3_565 .
P O4 Na1 103.7(5) . 5_566
Nb O4 Na1 101.0(3) 3_565 5_566
Na5' O4 Na1 86.9(8) . 5_566
O1 Na1 O 79.8(3) 6_657 6_656
O1 Na1 F 79.8(3) 6_657 6_656
O Na1 F 0.0(6) 6_656 6_656
O1 Na1 O2 122.4(5) 6_657 .
O Na1 O2 94.8(3) 6_656 .
F Na1 O2 94.8(3) 6_656 .
O1 Na1 O2 109.2(5) 6_657 2_765
O Na1 O2 166.9(5) 6_656 2_765
F Na1 O2 166.9(5) 6_656 2_765
O2 Na1 O2 88.3(4) . 2_765
O1 Na1 O3 81.3(3) 6_657 2_765
O Na1 O3 116.3(3) 6_656 2_765
F Na1 O3 116.3(3) 6_656 2_765
O2 Na1 O3 144.8(3) . 2_765
O2 Na1 O3 57.8(3) 2_765 2_765
O1 Na1 O4 112.6(3) 6_657 6_656
O Na1 O4 69.4(3) 6_656 6_656
F Na1 O4 69.4(3) 6_656 6_656
O2 Na1 O4 118.6(5) . 6_656
O2 Na1 O4 98.0(4) 2_765 6_656
O3 Na1 O4 63.4(3) 2_765 6_656
O1 Na1 P 92.3(3) 6_657 2_765
O Na1 P 146.4(3) 6_656 2_765
F Na1 P 146.4(3) 6_656 2_765
O2 Na1 P 116.5(2) . 2_765
O2 Na1 P 28.2(2) 2_765 2_765
O3 Na1 P 30.22(17) 2_765 2_765
O4 Na1 P 84.2(2) 6_656 2_765
O1 Na1 Na4 90.2(3) 6_657 .
O Na1 Na4 136.3(3) 6_656 .
F Na1 Na4 136.3(3) 6_656 .
O2 Na1 Na4 55.4(3) . .
O2 Na1 Na4 54.9(3) 2_765 .
O3 Na1 Na4 103.8(2) 2_765 .
O4 Na1 Na4 150.2(3) 6_656 .
P Na1 Na4 75.71(13) 2_765 .
O1 Na1 P 109.8(3) 6_657 .
O Na1 P 70.2(2) 6_656 .
F Na1 P 70.2(2) 6_656 .
O2 Na1 P 25.5(2) . .
O2 Na1 P 113.7(2) 2_765 .
O3 Na1 P 168.4(3) 2_765 .
O4 Na1 P 113.0(3) 6_656 .
P Na1 P 141.97(16) 2_765 .
Na4 Na1 P 73.71(12) . .
O1 Na1 Na3 151.8(4) 6_657 .
O Na1 Na3 124.9(3) 6_656 .
F Na1 Na3 124.9(3) 6_656 .
O2 Na1 Na3 49.8(3) . .
O2 Na1 Na3 49.5(3) 2_765 .
O3 Na1 Na3 96.6(2) 2_765 .
O4 Na1 Na3 90.8(3) 6_656 .
P Na1 Na3 74.04(12) 2_765 .
Na4 Na1 Na3 62.74(9) . .
P Na1 Na3 72.15(11) . .
O1 Na1 P 21.6(2) 6_657 6_657
O Na1 P 87.6(2) 6_656 6_657
F Na1 P 87.6(2) 6_656 6_657
O2 Na1 P 102.0(4) . 6_657
O2 Na1 P 104.2(4) 2_765 6_657
O3 Na1 P 95.7(3) 2_765 6_657
O4 Na1 P 134.0(3) 6_656 6_657
P Na1 P 96.86(19) 2_765 6_657
Na4 Na1 P 71.14(15) . 6_657
P Na1 P 94.15(18) . 6_657
Na3 Na1 P 133.86(19) . 6_657
O1 Na2 O1 180.000(2) 4_667 .
O1 Na2 O 88.3(3) 4_667 3_566
O1 Na2 O 91.7(3) . 3_566
O1 Na2 F 88.3(3) 4_667 3_566
O1 Na2 F 91.7(3) . 3_566
O Na2 F 0.0(3) 3_566 3_566
O1 Na2 O 91.7(3) 4_667 6_656
O1 Na2 O 88.3(3) . 6_656
O Na2 O 180.000(1) 3_566 6_656
F Na2 O 180.000(1) 3_566 6_656
O1 Na2 F 91.7(3) 4_667 6_656
O1 Na2 F 88.3(3) . 6_656
O Na2 F 180.000(1) 3_566 6_656
F Na2 F 180.000(1) 3_566 6_656
O Na2 F 0.0(4) 6_656 6_656
O1 Na2 O3 92.7(3) 4_667 6_657
O1 Na2 O3 87.3(3) . 6_657
O Na2 O3 68.3(2) 3_566 6_657
F Na2 O3 68.3(2) 3_566 6_657
O Na2 O3 111.7(2) 6_656 6_657
F Na2 O3 111.7(2) 6_656 6_657
O1 Na2 O3 87.3(3) 4_667 3_565
O1 Na2 O3 92.7(3) . 3_565
O Na2 O3 111.7(2) 3_566 3_565
F Na2 O3 111.7(2) 3_566 3_565
O Na2 O3 68.3(2) 6_656 3_565
F Na2 O3 68.3(2) 6_656 3_565
O3 Na2 O3 180.000(1) 6_657 3_565
O1 Na2 Na5 127.4(3) 4_667 1_556
O1 Na2 Na5 52.6(3) . 1_556
O Na2 Na5 49.0(3) 3_566 1_556
F Na2 Na5 49.0(3) 3_566 1_556
O Na2 Na5 131.0(3) 6_656 1_556
F Na2 Na5 131.0(3) 6_656 1_556
O3 Na2 Na5 96.2(3) 6_657 1_556
O3 Na2 Na5 83.8(3) 3_565 1_556
O1 Na2 Na5 52.6(3) 4_667 4_666
O1 Na2 Na5 127.4(3) . 4_666
O Na2 Na5 131.0(3) 3_566 4_666
F Na2 Na5 131.0(3) 3_566 4_666
O Na2 Na5 49.0(3) 6_656 4_666
F Na2 Na5 49.0(3) 6_656 4_666
O3 Na2 Na5 83.8(3) 6_657 4_666
O3 Na2 Na5 96.2(3) 3_565 4_666
Na5 Na2 Na5 180.0 1_556 4_666
O1 Na2 Nb 79.95(19) 4_667 3_566
O1 Na2 Nb 100.05(19) . 3_566
O Na2 Nb 34.37(16) 3_566 3_566
F Na2 Nb 34.37(16) 3_566 3_566
O Na2 Nb 145.63(16) 6_656 3_566
F Na2 Nb 145.63(16) 6_656 3_566
O3 Na2 Nb 36.79(18) 6_657 3_566
O3 Na2 Nb 143.21(18) 3_565 3_566
Na5 Na2 Nb 77.3(2) 1_556 3_566
Na5 Na2 Nb 102.7(2) 4_666 3_566
O1 Na2 Nb 100.05(19) 4_667 3_565
O1 Na2 Nb 79.95(19) . 3_565
O Na2 Nb 145.63(16) 3_566 3_565
F Na2 Nb 145.63(16) 3_566 3_565
O Na2 Nb 34.37(16) 6_656 3_565
F Na2 Nb 34.37(16) 6_656 3_565
O3 Na2 Nb 143.21(18) 6_657 3_565
O3 Na2 Nb 36.79(18) 3_565 3_565
Na5 Na2 Nb 102.7(2) 1_556 3_565
Na5 Na2 Nb 77.3(2) 4_666 3_565
Nb Na2 Nb 180.0 3_566 3_565
O2 Na3 O2 180.000(1) 3_675 6_656
O2 Na3 O2 86.8(4) 3_675 2_765
O2 Na3 O2 93.2(4) 6_656 2_765
O2 Na3 O2 86.8(4) 3_675 .
O2 Na3 O2 93.2(4) 6_656 .
O2 Na3 O2 86.8(4) 2_765 .
O2 Na3 O2 93.2(4) 3_675 5_566
O2 Na3 O2 86.8(4) 6_656 5_566
O2 Na3 O2 180.000(2) 2_765 5_566
O2 Na3 O2 93.2(4) . 5_566
O2 Na3 O2 93.2(4) 3_675 4_776
O2 Na3 O2 86.8(4) 6_656 4_776
O2 Na3 O2 93.2(4) 2_765 4_776
O2 Na3 O2 180.000(2) . 4_776
O2 Na3 O2 86.8(4) 5_566 4_776
O2 Na3 Na1 49.8(2) 3_675 2_765
O2 Na3 Na1 130.2(2) 6_656 2_765
O2 Na3 Na1 47.7(2) 2_765 2_765
O2 Na3 Na1 110.4(3) . 2_765
O2 Na3 Na1 132.3(2) 5_566 2_765
O2 Na3 Na1 69.6(3) 4_776 2_765
O2 Na3 Na1 130.2(2) 3_675 5_566
O2 Na3 Na1 49.8(2) 6_656 5_566
O2 Na3 Na1 132.3(2) 2_765 5_566
O2 Na3 Na1 69.6(3) . 5_566
O2 Na3 Na1 47.7(2) 5_566 5_566
O2 Na3 Na1 110.4(3) 4_776 5_566
Na1 Na3 Na1 180.000(1) 2_765 5_566
O2 Na3 Na1 47.7(2) 3_675 3_675
O2 Na3 Na1 132.3(2) 6_656 3_675
O2 Na3 Na1 110.4(3) 2_765 3_675
O2 Na3 Na1 49.8(2) . 3_675
O2 Na3 Na1 69.6(3) 5_566 3_675
O2 Na3 Na1 130.2(2) 4_776 3_675
Na1 Na3 Na1 94.36(17) 2_765 3_675
Na1 Na3 Na1 85.64(17) 5_566 3_675
O2 Na3 Na1 110.4(3) 3_675 .
O2 Na3 Na1 69.6(3) 6_656 .
O2 Na3 Na1 49.8(2) 2_765 .
O2 Na3 Na1 47.7(2) . .
O2 Na3 Na1 130.2(2) 5_566 .
O2 Na3 Na1 132.3(2) 4_776 .
Na1 Na3 Na1 94.36(17) 2_765 .
Na1 Na3 Na1 85.64(17) 5_566 .
Na1 Na3 Na1 94.36(17) 3_675 .
O2 Na3 Na1 69.6(3) 3_675 4_776
O2 Na3 Na1 110.4(3) 6_656 4_776
O2 Na3 Na1 130.2(2) 2_765 4_776
O2 Na3 Na1 132.3(2) . 4_776
O2 Na3 Na1 49.8(2) 5_566 4_776
O2 Na3 Na1 47.7(2) 4_776 4_776
Na1 Na3 Na1 85.64(17) 2_765 4_776
Na1 Na3 Na1 94.36(17) 5_566 4_776
Na1 Na3 Na1 85.64(17) 3_675 4_776
Na1 Na3 Na1 180.000(1) . 4_776
O2 Na3 Na1 132.3(2) 3_675 6_656
O2 Na3 Na1 47.7(2) 6_656 6_656
O2 Na3 Na1 69.6(3) 2_765 6_656
O2 Na3 Na1 130.2(2) . 6_656
O2 Na3 Na1 110.4(3) 5_566 6_656
O2 Na3 Na1 49.8(2) 4_776 6_656
Na1 Na3 Na1 85.64(17) 2_765 6_656
Na1 Na3 Na1 94.36(17) 5_566 6_656
Na1 Na3 Na1 180.000(1) 3_675 6_656
Na1 Na3 Na1 85.64(17) . 6_656
Na1 Na3 Na1 94.36(17) 4_776 6_656
O2 Na4 O2 180.000(2) 4_777 .
O2 Na4 O2 79.0(4) 4_777 5_567
O2 Na4 O2 101.0(4) . 5_567
O2 Na4 O2 79.0(4) 4_777 6_657
O2 Na4 O2 101.0(4) . 6_657
O2 Na4 O2 79.0(4) 5_567 6_657
O2 Na4 O2 101.0(4) 4_777 2_765
O2 Na4 O2 79.0(4) . 2_765
O2 Na4 O2 180.000(2) 5_567 2_765
O2 Na4 O2 101.0(4) 6_657 2_765
O2 Na4 O2 101.0(4) 4_777 3_675
O2 Na4 O2 79.0(4) . 3_675
O2 Na4 O2 101.0(4) 5_567 3_675
O2 Na4 O2 180.0(3) 6_657 3_675
O2 Na4 O2 79.0(4) 2_765 3_675
O2 Na4 Na1 47.59(19) 4_777 4_777
O2 Na4 Na1 132.41(19) . 4_777
O2 Na4 Na1 49.5(2) 5_567 4_777
O2 Na4 Na1 106.6(3) 6_657 4_777
O2 Na4 Na1 130.5(2) 2_765 4_777
O2 Na4 Na1 73.4(3) 3_675 4_777
O2 Na4 Na1 132.41(19) 4_777 .
O2 Na4 Na1 47.59(19) . .
O2 Na4 Na1 130.5(2) 5_567 .
O2 Na4 Na1 73.4(3) 6_657 .
O2 Na4 Na1 49.5(2) 2_765 .
O2 Na4 Na1 106.6(3) 3_675 .
Na1 Na4 Na1 180.000(1) 4_777 .
O2 Na4 Na1 106.6(3) 4_777 5_567
O2 Na4 Na1 73.4(3) . 5_567
O2 Na4 Na1 47.59(19) 5_567 5_567
O2 Na4 Na1 49.5(2) 6_657 5_567
O2 Na4 Na1 132.41(19) 2_765 5_567
O2 Na4 Na1 130.5(2) 3_675 5_567
Na1 Na4 Na1 96.36(15) 4_777 5_567
Na1 Na4 Na1 83.64(15) . 5_567
O2 Na4 Na1 49.5(2) 4_777 6_657
O2 Na4 Na1 130.5(2) . 6_657
O2 Na4 Na1 106.6(3) 5_567 6_657
O2 Na4 Na1 47.59(19) 6_657 6_657
O2 Na4 Na1 73.4(3) 2_765 6_657
O2 Na4 Na1 132.41(19) 3_675 6_657
Na1 Na4 Na1 96.36(15) 4_777 6_657
Na1 Na4 Na1 83.64(15) . 6_657
Na1 Na4 Na1 96.36(15) 5_567 6_657
O2 Na4 Na1 73.4(3) 4_777 2_765
O2 Na4 Na1 106.6(3) . 2_765
O2 Na4 Na1 132.41(19) 5_567 2_765
O2 Na4 Na1 130.5(2) 6_657 2_765
O2 Na4 Na1 47.59(19) 2_765 2_765
O2 Na4 Na1 49.5(2) 3_675 2_765
Na1 Na4 Na1 83.64(15) 4_777 2_765
Na1 Na4 Na1 96.36(15) . 2_765
Na1 Na4 Na1 180.000(1) 5_567 2_765
Na1 Na4 Na1 83.64(15) 6_657 2_765
O2 Na4 Na1 130.5(2) 4_777 3_675
O2 Na4 Na1 49.55(19) . 3_675
O2 Na4 Na1 73.4(3) 5_567 3_675
O2 Na4 Na1 132.41(19) 6_657 3_675
O2 Na4 Na1 106.6(3) 2_765 3_675
O2 Na4 Na1 47.59(19) 3_675 3_675
Na1 Na4 Na1 83.64(15) 4_777 3_675
Na1 Na4 Na1 96.36(15) . 3_675
Na1 Na4 Na1 83.64(15) 5_567 3_675
Na1 Na4 Na1 180.000(1) 6_657 3_675
Na1 Na4 Na1 96.36(15) 2_765 3_675
Na5' Na5 O 58.7(3) . 2_665
Na5' Na5 F 58.7(3) . 2_665
O Na5 F 0.0(2) 2_665 2_665
Na5' Na5 F 58.7(3) . .
O Na5 F 95.5(4) 2_665 .
F Na5 F 95.5(4) 2_665 .
Na5' Na5 O 58.7(3) . 3_565
O Na5 O 95.5(4) 2_665 3_565
F Na5 O 95.5(4) 2_665 3_565
F Na5 O 95.5(4) . 3_565
Na5' Na5 F 58.7(3) . 3_565
O Na5 F 95.5(4) 2_665 3_565
F Na5 F 95.5(4) 2_665 3_565
F Na5 F 95.5(4) . 3_565
O Na5 F 0.0(4) 3_565 3_565
Na5' Na5 O1 115.6(3) . 2_664
O Na5 O1 76.6(2) 2_665 2_664
F Na5 O1 76.6(2) 2_665 2_664
F Na5 O1 85.2(2) . 2_664
O Na5 O1 172.1(4) 3_565 2_664
F Na5 O1 172.1(4) 3_565 2_664
Na5' Na5 O1 115.6(3) . 3_564
O Na5 O1 85.2(2) 2_665 3_564
F Na5 O1 85.2(2) 2_665 3_564
F Na5 O1 172.1(4) . 3_564
O Na5 O1 76.6(2) 3_565 3_564
F Na5 O1 76.6(2) 3_565 3_564
O1 Na5 O1 102.7(4) 2_664 3_564
Na5' Na5 O1 115.6(3) . 1_554
O Na5 O1 172.1(4) 2_665 1_554
F Na5 O1 172.1(4) 2_665 1_554
F Na5 O1 76.6(2) . 1_554
O Na5 O1 85.2(2) 3_565 1_554
F Na5 O1 85.2(2) 3_565 1_554
O1 Na5 O1 102.7(4) 2_664 1_554
O1 Na5 O1 102.7(4) 3_564 1_554
Na5' Na5 Na2 102.7(2) . 3_564
O Na5 Na2 47.72(16) 2_665 3_564
F Na5 Na2 47.72(16) 2_665 3_564
F Na5 Na2 138.2(3) . 3_564
O Na5 Na2 105.72(18) 3_565 3_564
F Na5 Na2 105.72(18) 3_565 3_564
O1 Na5 Na2 69.2(2) 2_664 3_564
O1 Na5 Na2 46.1(2) 3_564 3_564
O1 Na5 Na2 139.6(5) 1_554 3_564
Na5' Na5 Na2 102.7(2) . 2_664
O Na5 Na2 105.72(18) 2_665 2_664
F Na5 Na2 105.72(18) 2_665 2_664
F Na5 Na2 47.72(16) . 2_664
O Na5 Na2 138.2(3) 3_565 2_664
F Na5 Na2 138.2(3) 3_565 2_664
O1 Na5 Na2 46.1(2) 2_664 2_664
O1 Na5 Na2 139.6(5) 3_564 2_664
O1 Na5 Na2 69.2(2) 1_554 2_664
Na2 Na5 Na2 115.28(16) 3_564 2_664
Na5 Na5' O 71.7(10) . 2_665
Na5 Na5' F 71.7(10) . 2_665
O Na5' F 0.00(15) 2_665 2_665
Na5 Na5' F 71.7(10) . .
O Na5' F 110.7(10) 2_665 .
F Na5' F 110.7(10) 2_665 .
Na5 Na5' O 71.7(10) . 3_565
O Na5' O 110.7(10) 2_665 3_565
F Na5' O 110.7(10) 2_665 3_565
F Na5' O 110.7(10) . 3_565
Na5 Na5' F 71.7(10) . 3_565
O Na5' F 110.7(10) 2_665 3_565
F Na5' F 110.7(10) 2_665 3_565
F Na5' F 110.7(10) . 3_565
O Na5' F 0.0(4) 3_565 3_565
Na5 Na5' O4 118.4(8) . 2_665
O Na5' O4 76.7(3) 2_665 2_665
F Na5' O4 76.7(3) 2_665 2_665
F Na5' O4 72.2(3) . 2_665
O Na5' O4 169.5(18) 3_565 2_665
F Na5' O4 169.5(18) 3_565 2_665
Na5 Na5' O4 118.4(8) . 3_565
O Na5' O4 72.2(3) 2_665 3_565
F Na5' O4 72.2(3) 2_665 3_565
F Na5' O4 169.5(18) . 3_565
O Na5' O4 76.7(3) 3_565 3_565
F Na5' O4 76.7(3) 3_565 3_565
O4 Na5' O4 99.3(11) 2_665 3_565
Na5 Na5' O4 118.4(8) . .
O Na5' O4 169.5(18) 2_665 .
F Na5' O4 169.5(18) 2_665 .
F Na5' O4 76.7(3) . .
O Na5' O4 72.2(3) 3_565 .
F Na5' O4 72.2(3) 3_565 .
O4 Na5' O4 99.3(11) 2_665 .
O4 Na5' O4 99.3(11) 3_565 .
Na5 Na5' Nb 103.2(7) . .
O Na5' Nb 104.18(18) 2_665 .
F Na5' Nb 104.18(18) 2_665 .
F Na5' Nb 36.7(3) . .
O Na5' Nb 140.5(3) 3_565 .
F Na5' Nb 140.5(3) 3_565 .
O4 Na5' Nb 38.2(2) 2_665 .
O4 Na5' Nb 133.2(14) 3_565 .
O4 Na5' Nb 77.0(5) . .
Na5 Na5' Nb 103.2(7) . 2_665
O Na5' Nb 36.7(3) 2_665 2_665
F Na5' Nb 36.7(3) 2_665 2_665
F Na5' Nb 140.5(3) . 2_665
O Na5' Nb 104.18(18) 3_565 2_665
F Na5' Nb 104.18(18) 3_565 2_665
O4 Na5' Nb 77.0(5) 2_665 2_665
O4 Na5' Nb 38.2(2) 3_565 2_665
O4 Na5' Nb 133.2(14) . 2_665
Nb Na5' Nb 115.0(5) . 2_665

loop_
_geom_bond_atom_site_label_1
_geom_bond_atom_site_label_2
_geom_bond_distance
_geom_bond_site_symmetry_2
F Nb 1.932(7) .
F Na5' 2.162(15) .
F Na2 2.356(7) 2_664
F Na1 2.392(8) 5_566
F Na5 2.403(10) .
Nb O 1.932(7) 4_676
Nb F 1.932(7) 4_676
Nb O4 1.962(8) 2_665
Nb O4 1.962(8) 5_566
Nb O3 2.022(8) .
Nb O3 2.022(8) 4_676
Nb Na5' 3.169(10) 4_676
Nb Na5' 3.169(10) .
Nb Na2 3.3458(5) 2_665
Nb Na2 3.3458(5) 2_664
P O2 1.472(8) .
P O1 1.485(9) .
P O3 1.551(7) .
P O4 1.569(8) .
P Na1 3.078(6) 3_675
P Na1 3.224(5) .
P Na2 3.364(3) .
P Na1 3.416(7) 5_567
P Na2 3.421(3) 2_665
P Na1 3.422(7) 5_566
O1 Na2 2.306(8) .
O1 Na1 2.387(10) 5_567
O1 Na5 2.541(12) 1_556
O2 Na1 2.416(9) .
O2 Na3 2.494(11) .
O2 Na1 2.505(9) 3_675
O2 Na4 2.695(11) .
O3 Na2 2.410(8) 2_665
O3 Na1 2.602(9) 3_675
O4 Nb 1.962(8) 3_565
O4 Na5' 2.50(2) .
O4 Na1 2.693(11) 5_566
Na1 O1 2.387(10) 6_657
Na1 O 2.392(8) 6_656
Na1 F 2.392(8) 6_656
Na1 O2 2.505(10) 2_765
Na1 O3 2.602(9) 2_765
Na1 O4 2.693(11) 6_656
Na1 P 3.078(6) 2_765
Na1 Na4 3.188(6) .
Na1 Na3 3.239(5) .
Na1 P 3.416(7) 6_657
Na2 O1 2.306(8) 4_667
Na2 O 2.356(7) 3_566
Na2 F 2.356(7) 3_566
Na2 O 2.356(7) 6_656
Na2 F 2.356(7) 6_656
Na2 O3 2.410(8) 6_657
Na2 O3 2.410(8) 3_565
Na2 Na5 3.163(3) 1_556
Na2 Na5 3.163(3) 4_666
Na2 Nb 3.3458(5) 3_566
Na2 Nb 3.3459(5) 3_565
Na3 O2 2.494(11) 3_675
Na3 O2 2.494(11) 6_656
Na3 O2 2.494(11) 2_765
Na3 O2 2.494(11) 5_566
Na3 O2 2.494(11) 4_776
Na3 Na1 3.239(5) 2_765
Na3 Na1 3.239(5) 5_566
Na3 Na1 3.239(5) 3_675
Na3 Na1 3.239(5) 4_776
Na3 Na1 3.239(5) 6_656
Na4 O2 2.695(11) 4_777
Na4 O2 2.695(11) 5_567
Na4 O2 2.695(11) 6_657
Na4 O2 2.695(11) 2_765
Na4 O2 2.695(11) 3_675
Na4 Na1 3.188(6) 4_777
Na4 Na1 3.188(6) 5_567
Na4 Na1 3.188(6) 6_657
Na4 Na1 3.188(6) 2_765
Na4 Na1 3.188(6) 3_675
Na5 Na5' 1.93(4) .
Na5 O 2.403(10) 2_665
Na5 F 2.403(10) 2_665
Na5 O 2.403(10) 3_565
Na5 F 2.403(10) 3_565
Na5 O1 2.541(12) 2_664
Na5 O1 2.541(12) 3_564
Na5 O1 2.541(12) 1_554
Na5 Na2 3.163(3) 3_564
Na5 Na2 3.163(3) 2_664
Na5' O 2.162(15) 2_665
Na5' F 2.162(15) 2_665
Na5' O 2.162(15) 3_565
Na5' F 2.162(15) 3_565
Na5' O4 2.50(2) 2_665
Na5' O4 2.50(2) 3_565
Na5' Nb 3.169(9) 2_665
